data_4103311
loop_
_publ_author_name
'Yuzhong Wang'
'Yaoming Xie'
'Mariham Y. Abraham'
'Pingrong Wei'
'Henry F. Schaefer'
'Paul v. R. Schleyer'
'Gregory H. Robinson'

_publ_section_title
;
 A Viable Anionic N-Heterocyclic Dicarbene
;
_journal_name_full 'Journal of the American Chemical Society'
_journal_page_first 14370
_journal_page_last 14372
_journal_paper_doi 10.1021/ja106631r
_journal_volume 132
_journal_year 2010
_chemical_formula_sum 'C41 H66 B Li N2 O2'
_chemical_formula_weight 636.71
_chemical_name_systematic
; 
 ? 
;
_space_group_IT_number 14
_symmetry_cell_setting monoclinic
_symmetry_space_group_name_Hall '-P 2yn'
_symmetry_space_group_name_H-M 'P 1 21/n 1'
_atom_sites_solution_hydrogens geom
_atom_sites_solution_primary direct
_atom_sites_solution_secondary difmap
_audit_creation_method SHELXL-97
_cell_angle_alpha 90.00
_cell_angle_beta 101.5390(10)
_cell_angle_gamma 90.00
_cell_formula_units_Z 4
_cell_length_a 11.7165(7)
_cell_length_b 17.9698(11)
_cell_length_c 19.7863(12)
_cell_measurement_reflns_used 6494
_cell_measurement_temperature 296(2)
_cell_measurement_theta_max 20.879
_cell_measurement_theta_min 2.236
_cell_volume 4081.7(4)
_computing_structure_refinement 'SHELXL-97 (Sheldrick, 2008)'
_computing_structure_solution 'SHELXS-97 (Sheldrick, 2008)'
_diffrn_ambient_temperature 296(2)
_diffrn_measured_fraction_theta_full 0.997
_diffrn_measured_fraction_theta_max 0.997
_diffrn_measurement_device_type 'BRUKER APEX II'
_diffrn_measurement_method 'OMEGA SCAN'
_diffrn_radiation_monochromator graphite
_diffrn_radiation_source 'fine-focus sealed tube'
_diffrn_radiation_type MoK\a
_diffrn_radiation_wavelength 0.71073
_diffrn_reflns_av_R_equivalents 0.0493
_diffrn_reflns_av_sigmaI/netI 0.0334
_diffrn_reflns_limit_h_max 14
_diffrn_reflns_limit_h_min -14
_diffrn_reflns_limit_k_max 21
_diffrn_reflns_limit_k_min -21
_diffrn_reflns_limit_l_max 23
_diffrn_reflns_limit_l_min -23
_diffrn_reflns_number 44180
_diffrn_reflns_theta_full 25.39
_diffrn_reflns_theta_max 25.39
_diffrn_reflns_theta_min 2.19
_exptl_absorpt_coefficient_mu 0.061
_exptl_absorpt_correction_T_max 0.9933
_exptl_absorpt_correction_T_min 0.9848
_exptl_absorpt_correction_type multi-scan
_exptl_absorpt_process_details 'BRUKER SADABS'
_exptl_crystal_colour colorless
_exptl_crystal_density_diffrn 1.036
_exptl_crystal_density_method 'not measured'
_exptl_crystal_description plate
_exptl_crystal_F_000 1400
_exptl_crystal_size_max 0.25
_exptl_crystal_size_mid 0.18
_exptl_crystal_size_min 0.11
_refine_diff_density_max 0.247
_refine_diff_density_min -0.181
_refine_diff_density_rms 0.031
_refine_ls_extinction_method none
_refine_ls_goodness_of_fit_ref 1.005
_refine_ls_hydrogen_treatment constr
_refine_ls_matrix_type full
_refine_ls_number_parameters 498
_refine_ls_number_reflns 7473
_refine_ls_number_restraints 218
_refine_ls_restrained_S_all 1.004
_refine_ls_R_factor_all 0.0999
_refine_ls_R_factor_gt 0.0551
_refine_ls_shift/su_max 0.000
_refine_ls_shift/su_mean 0.000
_refine_ls_structure_factor_coef Fsqd
_refine_ls_weighting_details 'calc w=1/[\s^2^(Fo^2^)+(0.0799P)^2^+0.7563P] where P=(Fo^2^+2Fc^2^)/3'
_refine_ls_weighting_scheme calc
_refine_ls_wR_factor_gt 0.1386
_refine_ls_wR_factor_ref 0.1647
_reflns_number_gt 4573
_reflns_number_total 7473
_reflns_threshold_expression >2sigma(I)
_cod_data_source_file ja106631r_si_004.cif
_cod_data_source_block uga862_0m
_cod_database_code 4103311

loop_
_symmetry_equiv_pos_as_xyz
'x, y, z'
'-x+1/2, y+1/2, -z+1/2'
'-x, -y, -z'
'x-1/2, -y-1/2, z-1/2'

loop_
_atom_site_label
_atom_site_type_symbol
_atom_site_fract_x
_atom_site_fract_y
_atom_site_fract_z
_atom_site_U_iso_or_equiv
_atom_site_adp_type
_atom_site_occupancy
_atom_site_symmetry_multiplicity
_atom_site_calc_flag
_atom_site_refinement_flags
_atom_site_disorder_assembly
_atom_site_disorder_group
Li1 Li 0.7740(3) 0.7150(2) 0.1168(2) 0.0721(11) Uani 1 1 d . A .
N1 N 0.80147(12) 0.85427(9) 0.20960(8) 0.0417(4) Uani 1 1 d . . .
N2 N 0.97093(12) 0.82195(8) 0.19903(7) 0.0378(4) Uani 1 1 d . . .
C1 C 0.85646(15) 0.80153(10) 0.17903(9) 0.0414(4) Uani 1 1 d . . .
C2 C 0.87952(15) 0.90478(11) 0.24619(10) 0.0444(5) Uani 1 1 d . . .
H2 H 0.8592 0.9451 0.2707 0.053 Uiso 1 1 calc R . .
C3 C 0.98939(15) 0.88687(10) 0.24103(9) 0.0412(4) Uani 1 1 d . . .
C4 C 1.05913(15) 0.77694(10) 0.17684(10) 0.0405(4) Uani 1 1 d . . .
C5 C 1.11503(16) 0.72094(11) 0.22051(10) 0.0496(5) Uani 1 1 d . . .
C6 C 1.1948(2) 0.67651(13) 0.19669(13) 0.0679(7) Uani 1 1 d . . .
H6 H 1.2341 0.6397 0.2252 0.081 Uiso 1 1 calc R . .
C7 C 1.2170(2) 0.68581(15) 0.13154(14) 0.0778(8) Uani 1 1 d . . .
H7 H 1.2702 0.6549 0.1162 0.093 Uiso 1 1 calc R . .
C8 C 1.1613(2) 0.74009(14) 0.08951(13) 0.0690(7) Uani 1 1 d . . .
H8 H 1.1770 0.7457 0.0455 0.083 Uiso 1 1 calc R . .
C9 C 1.08122(16) 0.78748(11) 0.11098(10) 0.0484(5) Uani 1 1 d . . .
C10 C 1.01905(18) 0.84521(13) 0.06062(11) 0.0573(6) Uani 1 1 d . . .
H10 H 0.9814 0.8807 0.0868 0.069 Uiso 1 1 calc R . .
C11 C 1.1019(2) 0.88892(15) 0.02465(13) 0.0779(7) Uani 1 1 d . . .
H11A H 1.0583 0.9249 -0.0060 0.117 Uiso 1 1 calc R . .
H11B H 1.1403 0.8553 -0.0012 0.117 Uiso 1 1 calc R . .
H11C H 1.1589 0.9140 0.0586 0.117 Uiso 1 1 calc R . .
C12 C 0.9242(2) 0.80885(17) 0.00675(13) 0.0862(8) Uani 1 1 d . . .
H12A H 0.8855 0.8462 -0.0243 0.129 Uiso 1 1 calc R . .
H12B H 0.8688 0.7849 0.0293 0.129 Uiso 1 1 calc R . .
H12C H 0.9587 0.7726 -0.0186 0.129 Uiso 1 1 calc R . .
C13 C 1.08662(19) 0.70660(13) 0.29079(11) 0.0622(6) Uani 1 1 d . . .
H13 H 1.0568 0.7530 0.3066 0.075 Uiso 1 1 calc R . .
C14 C 1.1923(3) 0.68287(18) 0.34462(14) 0.0967(10) Uani 1 1 d . . .
H14A H 1.2516 0.7204 0.3485 0.145 Uiso 1 1 calc R . .
H14B H 1.2219 0.6367 0.3309 0.145 Uiso 1 1 calc R . .
H14C H 1.1700 0.6766 0.3884 0.145 Uiso 1 1 calc R . .
C15 C 0.9915(3) 0.64841(18) 0.28534(16) 0.1032(10) Uani 1 1 d . . .
H15A H 0.9735 0.6402 0.3300 0.155 Uiso 1 1 calc R . .
H15B H 1.0177 0.6027 0.2685 0.155 Uiso 1 1 calc R . .
H15C H 0.9230 0.6655 0.2541 0.155 Uiso 1 1 calc R . .
C16 C 0.67714(15) 0.86423(11) 0.19794(10) 0.0476(5) Uani 1 1 d . . .
C17 C 0.61247(17) 0.82574(13) 0.23824(12) 0.0577(6) Uani 1 1 d . . .
C18 C 0.49277(19) 0.84037(17) 0.22618(14) 0.0787(8) Uani 1 1 d . . .
H18 H 0.4462 0.8153 0.2516 0.094 Uiso 1 1 calc R . .
C19 C 0.4434(2) 0.89091(19) 0.17764(16) 0.0908(9) Uani 1 1 d . . .
H19 H 0.3640 0.9005 0.1712 0.109 Uiso 1 1 calc R . .
C20 C 0.5088(2) 0.92758(17) 0.13833(14) 0.0853(8) Uani 1 1 d . . .
H20 H 0.4730 0.9615 0.1053 0.102 Uiso 1 1 calc R . .
C21 C 0.62816(17) 0.91504(13) 0.14680(12) 0.0594(6) Uani 1 1 d . . .
C22 C 0.6991(2) 0.95381(14) 0.10153(12) 0.0678(7) Uani 1 1 d . . .
H22 H 0.7806 0.9390 0.1174 0.081 Uiso 1 1 calc R . .
C23 C 0.6628(3) 0.92993(19) 0.02684(14) 0.1055(10) Uani 1 1 d . . .
H23A H 0.7101 0.9551 -0.0004 0.158 Uiso 1 1 calc R . .
H23B H 0.5825 0.9424 0.0102 0.158 Uiso 1 1 calc R . .
H23C H 0.6729 0.8771 0.0235 0.158 Uiso 1 1 calc R . .
C24 C 0.6936(3) 1.03791(17) 0.10706(19) 0.1162(12) Uani 1 1 d . . .
H24A H 0.7403 1.0602 0.0778 0.174 Uiso 1 1 calc R . .
H24B H 0.7226 1.0527 0.1540 0.174 Uiso 1 1 calc R . .
H24C H 0.6143 1.0541 0.0929 0.174 Uiso 1 1 calc R . .
C25 C 0.6655(2) 0.76839(15) 0.29070(14) 0.0764(7) Uani 1 1 d . . .
H25 H 0.7503 0.7743 0.2987 0.092 Uiso 1 1 calc R . .
C26 C 0.6291(4) 0.7769(2) 0.35988(17) 0.1280(13) Uani 1 1 d . . .
H26A H 0.6665 0.7393 0.3911 0.192 Uiso 1 1 calc R . .
H26B H 0.5461 0.7716 0.3536 0.192 Uiso 1 1 calc R . .
H26C H 0.6516 0.8252 0.3786 0.192 Uiso 1 1 calc R . .
C27 C 0.6370(4) 0.69097(19) 0.2638(2) 0.1430(15) Uani 1 1 d . . .
H27A H 0.6720 0.6554 0.2980 0.215 Uiso 1 1 calc R . .
H27B H 0.6668 0.6838 0.2225 0.215 Uiso 1 1 calc R . .
H27C H 0.5541 0.6842 0.2538 0.215 Uiso 1 1 calc R . .
B1 B 1.10845(19) 0.93660(13) 0.26901(13) 0.0500(6) Uani 1 1 d . . .
C28 C 1.0740(2) 1.00454(13) 0.31681(12) 0.0645(6) Uani 1 1 d . . .
H28A H 1.1358 1.0413 0.3223 0.077 Uiso 1 1 calc R . .
H28B H 1.0040 1.0282 0.2914 0.077 Uiso 1 1 calc R . .
C29 C 1.0534(2) 0.98510(17) 0.38795(13) 0.0872(8) Uani 1 1 d . . .
H29A H 1.0335 1.0294 0.4102 0.131 Uiso 1 1 calc R . .
H29B H 1.1229 0.9637 0.4149 0.131 Uiso 1 1 calc R . .
H29C H 0.9907 0.9499 0.3838 0.131 Uiso 1 1 calc R . .
C30 C 1.15037(18) 0.97191(13) 0.20162(11) 0.0603(6) Uani 1 1 d . . .
H30A H 1.2245 0.9967 0.2174 0.072 Uiso 1 1 calc R . .
H30B H 1.1638 0.9312 0.1720 0.072 Uiso 1 1 calc R . .
C31 C 1.0678(2) 1.02680(15) 0.15832(14) 0.0812(8) Uani 1 1 d . . .
H31A H 1.1012 1.0438 0.1205 0.122 Uiso 1 1 calc R . .
H31B H 1.0555 1.0685 0.1863 0.122 Uiso 1 1 calc R . .
H31C H 0.9947 1.0028 0.1407 0.122 Uiso 1 1 calc R . .
C32 C 1.21298(17) 0.88561(13) 0.31341(12) 0.0620(6) Uani 1 1 d . . .
H32A H 1.1829 0.8600 0.3493 0.074 Uiso 1 1 calc R . .
H32B H 1.2344 0.8480 0.2830 0.074 Uiso 1 1 calc R . .
C33 C 1.3228(2) 0.92780(17) 0.34696(14) 0.0874(8) Uani 1 1 d . . .
H33A H 1.3791 0.8934 0.3713 0.131 Uiso 1 1 calc R . .
H33B H 1.3036 0.9639 0.3787 0.131 Uiso 1 1 calc R . .
H33C H 1.3548 0.9526 0.3120 0.131 Uiso 1 1 calc R . .
O1 O 0.62203(15) 0.71652(11) 0.05735(9) 0.0846(5) Uani 1 1 d D . .
C34 C 0.5134(17) 0.7416(15) 0.0689(7) 0.127(7) Uani 0.450(16) 1 d PDU A 1
H34A H 0.5228 0.7884 0.0937 0.152 Uiso 0.450(16) 1 calc PR A 1
H34B H 0.4806 0.7054 0.0960 0.152 Uiso 0.450(16) 1 calc PR A 1
C35 C 0.4363(10) 0.7514(9) 0.0012(8) 0.112(4) Uani 0.450(16) 1 d PDU A 1
H35A H 0.3647 0.7237 -0.0004 0.134 Uiso 0.450(16) 1 calc PR A 1
H35B H 0.4166 0.8036 -0.0063 0.134 Uiso 0.450(16) 1 calc PR A 1
C36 C 0.4888(13) 0.7276(11) -0.0466(8) 0.117(5) Uani 0.450(16) 1 d PDU A 1
H36A H 0.4887 0.7660 -0.0810 0.141 Uiso 0.450(16) 1 calc PR A 1
H36B H 0.4487 0.6843 -0.0691 0.141 Uiso 0.450(16) 1 calc PR A 1
C37 C 0.6076(12) 0.7083(11) -0.0146(7) 0.107(5) Uani 0.450(16) 1 d PDU A 1
H37A H 0.6237 0.6573 -0.0258 0.128 Uiso 0.450(16) 1 calc PR A 1
H37B H 0.6616 0.7405 -0.0320 0.128 Uiso 0.450(16) 1 calc PR A 1
C34' C 0.5090(15) 0.7163(11) 0.0726(6) 0.110(4) Uani 0.550(16) 1 d PDU A 2
H34C H 0.4927 0.7637 0.0922 0.132 Uiso 0.550(16) 1 calc PR A 2
H34D H 0.5024 0.6773 0.1055 0.132 Uiso 0.550(16) 1 calc PR A 2
C35' C 0.4272(8) 0.7029(11) 0.0068(6) 0.131(4) Uani 0.550(16) 1 d PDU A 2
H35C H 0.3838 0.6574 0.0095 0.157 Uiso 0.550(16) 1 calc PR A 2
H35D H 0.3724 0.7438 -0.0032 0.157 Uiso 0.550(16) 1 calc PR A 2
C36' C 0.4879(12) 0.6974(9) -0.0412(6) 0.124(5) Uani 0.550(16) 1 d PDU A 2
H36C H 0.4898 0.7447 -0.0647 0.149 Uiso 0.550(16) 1 calc PR A 2
H36D H 0.4548 0.6601 -0.0748 0.149 Uiso 0.550(16) 1 calc PR A 2
C37' C 0.6049(11) 0.6759(8) -0.0060(6) 0.111(4) Uani 0.550(16) 1 d PDU A 2
H37C H 0.6096 0.6227 0.0025 0.133 Uiso 0.550(16) 1 calc PR A 2
H37D H 0.6624 0.6897 -0.0329 0.133 Uiso 0.550(16) 1 calc PR A 2
O2 O 0.82354(18) 0.61526(10) 0.11037(12) 0.1000(6) Uani 1 1 d D . .
C38 C 0.7508(17) 0.5554(9) 0.1198(12) 0.137(6) Uani 0.52(2) 1 d PDU A 1
H38A H 0.6704 0.5689 0.1016 0.165 Uiso 0.52(2) 1 calc PR A 1
H38B H 0.7588 0.5458 0.1687 0.165 Uiso 0.52(2) 1 calc PR A 1
C39 C 0.7766(13) 0.4922(7) 0.0880(11) 0.137(4) Uani 0.52(2) 1 d PDU A 1
H39A H 0.7938 0.4520 0.1212 0.164 Uiso 0.52(2) 1 calc PR A 1
H39B H 0.7106 0.4775 0.0526 0.164 Uiso 0.52(2) 1 calc PR A 1
C40 C 0.8740(15) 0.5064(9) 0.0582(9) 0.125(4) Uani 0.52(2) 1 d PDU A 1
H40A H 0.8512 0.5079 0.0083 0.150 Uiso 0.52(2) 1 calc PR A 1
H40B H 0.9323 0.4678 0.0709 0.150 Uiso 0.52(2) 1 calc PR A 1
C41 C 0.9219(16) 0.5809(8) 0.0856(12) 0.117(5) Uani 0.52(2) 1 d PDU A 1
H41A H 0.9888 0.5749 0.1230 0.140 Uiso 0.52(2) 1 calc PR A 1
H41B H 0.9444 0.6107 0.0495 0.140 Uiso 0.52(2) 1 calc PR A 1
C38' C 0.7802(18) 0.5523(9) 0.1454(9) 0.107(4) Uani 0.48(2) 1 d PDU A 2
H38C H 0.8039 0.5575 0.1951 0.129 Uiso 0.48(2) 1 calc PR A 2
H38D H 0.6958 0.5503 0.1337 0.129 Uiso 0.48(2) 1 calc PR A 2
C39' C 0.827(2) 0.4890(8) 0.1238(11) 0.146(5) Uani 0.48(2) 1 d PDU A 2
H39C H 0.8738 0.4634 0.1628 0.175 Uiso 0.48(2) 1 calc PR A 2
H39D H 0.7651 0.4558 0.1018 0.175 Uiso 0.48(2) 1 calc PR A 2
C40' C 0.8954(17) 0.5103(10) 0.0769(11) 0.143(5) Uani 0.48(2) 1 d PDU A 2
H40C H 0.8635 0.4889 0.0321 0.171 Uiso 0.48(2) 1 calc PR A 2
H40D H 0.9737 0.4910 0.0920 0.171 Uiso 0.48(2) 1 calc PR A 2
C41' C 0.900(2) 0.5936(10) 0.0706(14) 0.127(6) Uani 0.48(2) 1 d PDU A 2
H41C H 0.9779 0.6125 0.0886 0.152 Uiso 0.48(2) 1 calc PR A 2
H41D H 0.8751 0.6096 0.0232 0.152 Uiso 0.48(2) 1 calc PR A 2

loop_
_atom_site_aniso_label
_atom_site_aniso_U_11
_atom_site_aniso_U_22
_atom_site_aniso_U_33
_atom_site_aniso_U_23
_atom_site_aniso_U_13
_atom_site_aniso_U_12
Li1 0.066(2) 0.065(2) 0.086(3) -0.017(2) 0.017(2) -0.011(2)
N1 0.0288(8) 0.0461(9) 0.0507(9) -0.0015(7) 0.0092(7) 0.0023(7)
N2 0.0313(8) 0.0386(8) 0.0446(9) 0.0041(7) 0.0101(6) 0.0032(6)
C1 0.0329(10) 0.0421(10) 0.0503(11) 0.0027(9) 0.0112(8) 0.0017(8)
C2 0.0382(10) 0.0435(11) 0.0525(11) -0.0063(9) 0.0112(9) 0.0000(8)
C3 0.0380(10) 0.0409(11) 0.0449(11) 0.0030(8) 0.0089(8) 0.0023(8)
C4 0.0320(9) 0.0423(10) 0.0490(11) 0.0024(9) 0.0124(8) 0.0042(8)
C5 0.0428(11) 0.0495(12) 0.0582(13) 0.0115(10) 0.0140(9) 0.0103(9)
C6 0.0622(14) 0.0642(15) 0.0801(16) 0.0179(12) 0.0212(12) 0.0283(12)
C7 0.0710(16) 0.0815(18) 0.0911(19) 0.0121(15) 0.0404(14) 0.0358(14)
C8 0.0666(15) 0.0807(17) 0.0682(15) 0.0096(13) 0.0345(12) 0.0207(13)
C9 0.0406(10) 0.0538(12) 0.0540(12) 0.0081(9) 0.0170(9) 0.0069(9)
C10 0.0543(12) 0.0685(14) 0.0513(12) 0.0146(11) 0.0155(10) 0.0098(11)
C11 0.0828(17) 0.0905(19) 0.0644(15) 0.0241(14) 0.0246(13) -0.0016(15)
C12 0.0713(17) 0.116(2) 0.0662(16) 0.0148(15) 0.0003(13) -0.0042(16)
C13 0.0654(14) 0.0628(14) 0.0603(14) 0.0200(11) 0.0174(11) 0.0176(12)
C14 0.104(2) 0.110(2) 0.0718(17) 0.0298(16) 0.0090(16) 0.0408(19)
C15 0.110(2) 0.107(2) 0.099(2) 0.0359(19) 0.0382(19) -0.0162(19)
C16 0.0320(10) 0.0543(12) 0.0573(12) -0.0057(10) 0.0111(9) 0.0049(9)
C17 0.0403(11) 0.0687(14) 0.0676(14) -0.0052(11) 0.0193(10) -0.0019(10)
C18 0.0419(13) 0.110(2) 0.0903(19) -0.0063(17) 0.0271(13) -0.0025(14)
C19 0.0353(12) 0.141(3) 0.097(2) 0.000(2) 0.0152(14) 0.0197(15)
C20 0.0492(14) 0.118(2) 0.0874(19) 0.0139(17) 0.0116(14) 0.0305(15)
C21 0.0397(11) 0.0729(15) 0.0653(14) 0.0008(12) 0.0102(10) 0.0134(10)
C22 0.0575(14) 0.0757(17) 0.0715(16) 0.0168(13) 0.0162(12) 0.0204(12)
C23 0.130(3) 0.117(3) 0.076(2) 0.0056(18) 0.0349(19) 0.015(2)
C24 0.143(3) 0.085(2) 0.138(3) -0.005(2) 0.069(3) -0.005(2)
C25 0.0581(14) 0.0863(19) 0.0910(19) 0.0232(15) 0.0296(13) -0.0037(13)
C26 0.169(4) 0.135(3) 0.084(2) 0.015(2) 0.035(2) 0.005(3)
C27 0.221(5) 0.078(2) 0.135(3) 0.013(2) 0.047(3) 0.007(3)
B1 0.0377(12) 0.0531(14) 0.0576(14) -0.0024(11) 0.0058(10) -0.0044(10)
C28 0.0574(13) 0.0577(14) 0.0753(16) -0.0107(12) 0.0061(12) -0.0085(11)
C29 0.0869(19) 0.099(2) 0.0763(18) -0.0204(16) 0.0185(15) 0.0065(16)
C30 0.0460(12) 0.0659(14) 0.0680(14) 0.0024(11) 0.0092(10) -0.0139(11)
C31 0.0783(17) 0.0738(17) 0.0885(18) 0.0219(14) 0.0091(14) -0.0089(14)
C32 0.0445(12) 0.0736(15) 0.0635(14) -0.0024(12) 0.0004(10) -0.0009(11)
C33 0.0519(14) 0.111(2) 0.0880(19) -0.0192(16) -0.0125(13) 0.0008(14)
O1 0.0676(11) 0.1045(14) 0.0805(12) -0.0290(10) 0.0122(9) -0.0124(10)
C34 0.066(7) 0.196(16) 0.114(7) -0.085(9) 0.008(6) 0.000(8)
C35 0.067(5) 0.148(9) 0.115(7) -0.036(8) 0.003(4) 0.004(6)
C36 0.081(6) 0.178(13) 0.093(6) 0.036(7) 0.017(5) -0.006(7)
C37 0.082(5) 0.164(14) 0.079(6) -0.021(7) 0.027(5) 0.003(7)
C34' 0.082(6) 0.166(11) 0.089(5) -0.022(6) 0.034(4) -0.018(6)
C35' 0.077(4) 0.226(12) 0.088(4) 0.011(8) 0.014(3) -0.025(7)
C36' 0.116(6) 0.167(11) 0.081(5) -0.042(7) -0.002(4) 0.027(6)
C37' 0.118(6) 0.126(9) 0.078(6) -0.043(6) -0.008(5) 0.028(6)
O2 0.0981(14) 0.0618(11) 0.1492(19) -0.0182(12) 0.0464(14) -0.0125(10)
C38 0.134(9) 0.073(6) 0.221(16) 0.002(8) 0.075(10) -0.012(6)
C39 0.122(8) 0.065(5) 0.222(13) -0.012(7) 0.033(7) -0.002(5)
C40 0.154(9) 0.099(7) 0.115(6) -0.025(5) 0.013(6) 0.020(6)
C41 0.083(6) 0.078(7) 0.198(12) 0.016(6) 0.046(6) 0.009(5)
C38' 0.139(11) 0.074(6) 0.120(7) -0.007(5) 0.052(7) -0.030(6)
C39' 0.179(12) 0.083(6) 0.181(12) 0.023(7) 0.049(9) 0.037(8)
C40' 0.116(8) 0.108(9) 0.210(14) -0.011(8) 0.044(8) 0.057(7)
C41' 0.104(10) 0.110(8) 0.182(12) -0.001(8) 0.067(10) 0.029(7)

loop_
_atom_type_symbol
_atom_type_description
_atom_type_scat_dispersion_real
_atom_type_scat_dispersion_imag
_atom_type_scat_source
C C 0.0033 0.0016 'International Tables Vol C Tables 4.2.6.8 and 6.1.1.4'
H H 0.0000 0.0000 'International Tables Vol C Tables 4.2.6.8 and 6.1.1.4'
Li Li -0.0003 0.0001 'International Tables Vol C Tables 4.2.6.8 and 6.1.1.4'
B B 0.0013 0.0007 'International Tables Vol C Tables 4.2.6.8 and 6.1.1.4'
N N 0.0061 0.0033 'International Tables Vol C Tables 4.2.6.8 and 6.1.1.4'
O O 0.0106 0.0060 'International Tables Vol C Tables 4.2.6.8 and 6.1.1.4'

loop_
_geom_angle_atom_site_label_1
_geom_angle_atom_site_label_2
_geom_angle_atom_site_label_3
_geom_angle
O2 Li1 O1 103.3(2)
O2 Li1 C1 129.0(2)
O1 Li1 C1 127.5(2)
C1 N1 C2 111.62(14)
C1 N1 C16 124.88(15)
C2 N1 C16 122.90(15)
C1 N2 C3 114.43(14)
C1 N2 C4 118.66(15)
C3 N2 C4 126.91(14)
N1 C1 N2 102.08(15)
N1 C1 Li1 125.23(17)
N2 C1 Li1 132.68(17)
C3 C2 N1 110.12(16)
C2 C3 N2 101.75(15)
C2 C3 B1 126.74(17)
N2 C3 B1 131.06(15)
C9 C4 C5 121.60(17)
C9 C4 N2 119.07(16)
C5 C4 N2 119.22(16)
C6 C5 C4 117.99(19)
C6 C5 C13 120.17(18)
C4 C5 C13 121.80(17)
C5 C6 C7 121.2(2)
C6 C7 C8 120.1(2)
C7 C8 C9 121.4(2)
C4 C9 C8 117.69(18)
C4 C9 C10 123.53(17)
C8 C9 C10 118.72(18)
C9 C10 C12 110.65(19)
C9 C10 C11 112.96(18)
C12 C10 C11 109.63(19)
C15 C13 C5 110.2(2)
C15 C13 C14 109.9(2)
C5 C13 C14 113.08(19)
C17 C16 C21 123.26(18)
C17 C16 N1 119.78(18)
C21 C16 N1 116.93(17)
C16 C17 C18 116.8(2)
C16 C17 C25 122.63(18)
C18 C17 C25 120.5(2)
C19 C18 C17 121.0(2)
C20 C19 C18 121.1(2)
C19 C20 C21 121.1(3)
C20 C21 C16 116.7(2)
C20 C21 C22 120.9(2)
C16 C21 C22 122.41(18)
C21 C22 C23 111.6(2)
C21 C22 C24 112.3(2)
C23 C22 C24 110.2(2)
C17 C25 C27 111.0(3)
C17 C25 C26 113.6(2)
C27 C25 C26 109.2(3)
C32 B1 C3 111.54(17)
C32 B1 C28 110.51(18)
C3 B1 C28 107.81(16)
C32 B1 C30 109.85(17)
C3 B1 C30 107.85(17)
C28 B1 C30 109.19(18)
C29 C28 B1 117.8(2)
C31 C30 B1 116.72(19)
C33 C32 B1 115.5(2)
C34' O1 C37 106.7(8)
C34' O1 C34 19.0(17)
C37 O1 C34 105.5(7)
C34' O1 C37' 102.3(7)
C37 O1 C37' 24.8(10)
C34 O1 C37' 109.4(9)
C34' O1 Li1 131.2(5)
C37 O1 Li1 121.7(6)
C34 O1 Li1 131.2(6)
C37' O1 Li1 118.5(5)
O1 C34 C35 107.6(10)
C36 C35 C34 109.2(11)
C35 C36 C37 108.4(11)
O1 C37 C36 109.0(9)
O1 C34' C35' 106.4(8)
C36' C35' C34' 107.7(9)
C35' C36' C37' 105.7(9)
O1 C37' C36' 103.6(8)
C41' O2 C38' 112.4(10)
C41' O2 C38 110.1(11)
C38' O2 C38 22.2(14)
C41' O2 C41 16.3(19)
C38' O2 C41 101.6(9)
C38 O2 C41 104.9(8)
C41' O2 Li1 123.7(8)
C38' O2 Li1 123.8(7)
C38 O2 Li1 120.8(7)
C41 O2 Li1 133.5(6)
O2 C38 C39 112.4(10)
C40 C39 C38 108.4(10)
C39 C40 C41 106.5(9)
O2 C41 C40 103.4(11)
C39' C38' O2 107.2(10)
C40' C39' C38' 107.4(11)
C39' C40' C41' 111.3(11)
O2 C41' C40' 101.4(10)

loop_
_geom_bond_atom_site_label_1
_geom_bond_atom_site_label_2
_geom_bond_distance
Li1 O2 1.896(5)
Li1 O1 1.928(5)
Li1 C1 2.096(4)
N1 C1 1.355(2)
N1 C2 1.385(2)
N1 C16 1.440(2)
N2 C1 1.370(2)
N2 C3 1.424(2)
N2 C4 1.448(2)
C2 C3 1.350(2)
C3 B1 1.656(3)
C4 C9 1.391(3)
C4 C5 1.401(3)
C5 C6 1.382(3)
C5 C13 1.515(3)
C6 C7 1.375(3)
C7 C8 1.361(3)
C8 C9 1.395(3)
C9 C10 1.520(3)
C10 C12 1.524(3)
C10 C11 1.530(3)
C13 C15 1.516(4)
C13 C14 1.524(3)
C16 C17 1.389(3)
C16 C21 1.398(3)
C17 C18 1.400(3)
C17 C25 1.506(3)
C18 C19 1.364(4)
C19 C20 1.365(4)
C20 C21 1.393(3)
C21 C22 1.509(3)
C22 C23 1.516(4)
C22 C24 1.518(4)
C25 C27 1.503(4)
C25 C26 1.521(4)
B1 C32 1.637(3)
B1 C28 1.643(3)
B1 C30 1.638(3)
C28 C29 1.516(3)
C30 C31 1.520(3)
C32 C33 1.526(3)
O1 C34' 1.416(17)
O1 C37 1.408(13)
O1 C34 1.41(2)
O1 C37' 1.430(10)
C34 C35 1.468(10)
C35 C36 1.300(11)
C36 C37 1.451(11)
C34' C35' 1.474(9)
C35' C36' 1.300(10)
C36' C37' 1.460(10)
O2 C41' 1.363(17)
O2 C38' 1.470(15)
O2 C38 1.408(16)
O2 C41 1.475(15)
C38 C39 1.361(11)
C39 C40 1.410(11)
C40 C41 1.510(13)
C38' C39' 1.365(11)
C39' C40' 1.398(12)
C40' C41' 1.504(14)
